data_7210388
loop_
_publ_author_name
'da Silva, Cameron Capeletti'
'Cirqueira, Marilia de Lima'
'Martins, Felipe Terra'

_publ_section_title
;
 Lamivudine salts with 1,2-dicarboxylic acids: A new and a rare synthon
 with double pairing motif fine-tuning their solubility
;
_journal_issue 32
_journal_name_full CrystEngComm
_journal_page_first 6311
_journal_paper_doi 10.1039/c3ce40844b
_journal_volume 15
_journal_year 2013
_chemical_absolute_configuration rmad
_chemical_formula_moiety '2(C8 H12 N3 O3 S), 2(C8 H5 O4), H2 O'
_chemical_formula_sum 'C16 H18 N3 O7.5 S'
_chemical_formula_weight 404.40
_chemical_name_common 'lamivudine hydrogen hemihydrate phthalate'
_chemical_name_systematic
;
 4-amino-1-[(2R,5S)-2-(hydroxymethyl)-1,3-oxathiolan-5-yl]-(1H)-pyrimidin-2-one 
hydrogen hemihydrate
 phthalate
;
_space_group_IT_number 4
_symmetry_cell_setting monoclinic
_symmetry_Int_Tables_number 4
_symmetry_space_group_name_Hall 'P 2yb'
_symmetry_space_group_name_H-M 'P 1 21 1'
_atom_sites_solution_hydrogens geom
_atom_sites_solution_primary direct
_atom_sites_solution_secondary difmap
_cell_angle_alpha 90
_cell_angle_beta 94.675(6)
_cell_angle_gamma 90
_cell_formula_units_Z 8
_cell_length_a 5.3110(5)
_cell_length_b 21.103(2)
_cell_length_c 33.059
_cell_measurement_reflns_used 3202
_cell_measurement_temperature 120(2)
_cell_measurement_theta_max 22.53
_cell_measurement_theta_min 2.47
_cell_volume 3692.9(5)
_computing_structure_refinement 'SHELXL-97 (Sheldrick, 2008)'
_diffrn_ambient_temperature 120(2)
_diffrn_measured_fraction_theta_full 0.993
_diffrn_measured_fraction_theta_max 0.98
_diffrn_radiation_monochromator graphite
_diffrn_radiation_type MoK\a
_diffrn_radiation_wavelength 0.71073
_diffrn_reflns_av_R_equivalents 0.0676
_diffrn_reflns_av_unetI/netI 0.1202
_diffrn_reflns_limit_h_max 6
_diffrn_reflns_limit_h_min -6
_diffrn_reflns_limit_k_max 26
_diffrn_reflns_limit_k_min -17
_diffrn_reflns_limit_l_max 41
_diffrn_reflns_limit_l_min -41
_diffrn_reflns_number 20849
_diffrn_reflns_theta_full 25
_diffrn_reflns_theta_max 26.4
_diffrn_reflns_theta_min 1.57
_exptl_absorpt_coefficient_mu 0.223
_exptl_absorpt_correction_T_max 0.7454
_exptl_absorpt_correction_T_min 0.5461
_exptl_absorpt_correction_type multi-scan
_exptl_absorpt_process_details
;
Sheldrick, G. M.: SADABS --- Bruker AXS area detector scaling and absorption, version 
2008/1, University of G\"ottingen, Germany
 2008
;
_exptl_crystal_density_diffrn 1.455
_exptl_crystal_density_method 'not measured'
_exptl_crystal_description needle
_exptl_crystal_F_000 1688
_exptl_crystal_size_max 0.25
_exptl_crystal_size_mid 0.1
_exptl_crystal_size_min 0.04
_refine_diff_density_max 0.479
_refine_diff_density_min -0.572
_refine_diff_density_rms 0.118
_refine_ls_abs_structure_details 'Flack H D (1983), Acta Cryst. A39, 876-881'
_refine_ls_abs_structure_Flack 0.13(15)
_refine_ls_extinction_method none
_refine_ls_goodness_of_fit_ref 0.99
_refine_ls_hydrogen_treatment constr
_refine_ls_matrix_type full
_refine_ls_number_parameters 992
_refine_ls_number_reflns 11695
_refine_ls_number_restraints 861
_refine_ls_restrained_S_all 0.979
_refine_ls_R_factor_all 0.1503
_refine_ls_R_factor_gt 0.065
_refine_ls_shift/su_max 0.135
_refine_ls_shift/su_mean 0.023
_refine_ls_structure_factor_coef Fsqd
_refine_ls_weighting_details 'calc w=1/[\s^2^(Fo^2^)+(0.1369P)^2^+0.0000P] where P=(Fo^2^+2Fc^2^)/3'
_refine_ls_weighting_scheme calc
_refine_ls_wR_factor_gt 0.1757
_refine_ls_wR_factor_ref 0.2532
_reflns_number_gt 5733
_reflns_number_total 11695
_reflns_threshold_expression >2\s(I)
_cod_data_source_file c3ce40844b.txt
_cod_data_source_block CCDC_912146
_cod_original_sg_symbol_H-M P21
_cod_database_code 7210388

loop_
_symmetry_equiv_pos_as_xyz
'x, y, z'
'-x, y+1/2, -z'

loop_
_atom_site_label
_atom_site_type_symbol
_atom_site_fract_x
_atom_site_fract_y
_atom_site_fract_z
_atom_site_U_iso_or_equiv
_atom_site_adp_type
_atom_site_occupancy
_atom_site_symmetry_multiplicity
_atom_site_calc_flag
_atom_site_refinement_flags
S3'D S 0.4132(9) 0.4566(2) 0.11541(12) 0.0514(11) Uani 1 1 d .
O1'D O 0.7212(18) 0.5489(5) 0.1021(3) 0.043(2) Uani 1 1 d U
O5'D O 0.656(3) 0.5316(8) 0.1875(4) 0.092(4) Uani 1 1 d U
H5'D H 0.7179 0.5342 0.2116 0.138 Uiso 1 1 calc R
O2D O 0.176(2) 0.6167(6) 0.0203(3) 0.060(3) Uani 1 1 d U
N1D N 0.335(3) 0.6026(6) 0.0864(3) 0.046(2) Uani 1 1 d U
N3D N 0.004(2) 0.6702(5) 0.0699(3) 0.041(3) Uani 1 1 d U
H3D H -0.0949 0.6889 0.0509 0.049 Uiso 1 1 calc R
N4D N -0.214(3) 0.7256(6) 0.1189(3) 0.055(4) Uani 1 1 d U
H4D1 H -0.3181 0.7405 0.0991 0.065 Uiso 1 1 calc R
H4D2 H -0.2333 0.7361 0.1442 0.065 Uiso 1 1 calc R
C4'D C 0.724(3) 0.4885(8) 0.1207(4) 0.043(3) Uani 1 1 d U
H4'D H 0.8347 0.4602 0.1057 0.051 Uiso 1 1 calc R
C5'D C 0.833(4) 0.4930(9) 0.1626(4) 0.056(4) Uani 1 1 d U
H5'1 H 1.0006 0.5138 0.1634 0.068 Uiso 1 1 calc R
H5'2 H 0.8564 0.45 0.1744 0.068 Uiso 1 1 calc R
C2'D C 0.404(4) 0.4939(8) 0.0647(4) 0.050(3) Uani 1 1 d U
H2'1 H 0.5012 0.4686 0.0462 0.06 Uiso 1 1 calc R
H2'2 H 0.2272 0.4977 0.0527 0.06 Uiso 1 1 calc R
C1'D C 0.514(3) 0.5549(8) 0.0712(4) 0.044(3) Uani 1 1 d U
H1'D H 0.5786 0.5706 0.0455 0.053 Uiso 1 1 calc R
C2D C 0.167(3) 0.6293(7) 0.0577(4) 0.045(3) Uani 1 1 d U
C6D C 0.317(3) 0.6198(8) 0.1273(4) 0.048(3) Uani 1 1 d U
H6D H 0.4234 0.5988 0.1475 0.058 Uiso 1 1 calc R
C5D C 0.171(3) 0.6601(8) 0.1382(4) 0.049(3) Uani 1 1 d U
H5D H 0.1881 0.674 0.1656 0.059 Uiso 1 1 calc R
C4D C -0.029(3) 0.6876(7) 0.1107(4) 0.045(3) Uani 1 1 d U
S3'B S 0.0842(8) -0.04141(18) 0.38458(13) 0.0422(9) Uani 1 1 d .
O1'B O -0.2265(16) 0.0525(4) 0.3987(3) 0.034(2) Uani 1 1 d U
O5'B O -0.165(2) 0.0302(6) 0.3130(3) 0.066(3) Uani 1 1 d U
H5'B H -0.2325 0.0358 0.2894 0.099 Uiso 1 1 calc R
O2B O 0.301(2) 0.1223(5) 0.4778(3) 0.053(3) Uani 1 1 d U
N1B N 0.1537(19) 0.1068(5) 0.4140(3) 0.028(2) Uani 1 1 d U
N3B N 0.495(2) 0.1757(5) 0.4290(4) 0.032(2) Uani 1 1 d U
H3B H 0.6004 0.1949 0.4468 0.038 Uiso 1 1 calc R
N4B N 0.687(2) 0.2250(6) 0.3815(4) 0.047(3) Uani 1 1 d U
H4B1 H 0.7918 0.2419 0.4005 0.057 Uiso 1 1 calc R
H4B2 H 0.7032 0.2339 0.3558 0.057 Uiso 1 1 calc R
C4'B C -0.241(3) -0.0104(6) 0.3762(5) 0.037(3) Uani 1 1 d U
H4'B H -0.3593 -0.0394 0.3894 0.044 Uiso 1 1 calc R
C5'B C -0.328(3) -0.0023(7) 0.3351(5) 0.048(3) Uani 1 1 d U
H5'3 H -0.3585 -0.0445 0.3227 0.058 Uiso 1 1 calc R
H5'4 H -0.4909 0.0205 0.3337 0.058 Uiso 1 1 calc R
C2'B C 0.119(3) -0.0092(6) 0.4343(4) 0.036(3) Uani 1 1 d U
H2'3 H 0.0345 -0.036 0.4537 0.044 Uiso 1 1 calc R
H2'4 H 0.2994 -0.0043 0.4439 0.044 Uiso 1 1 calc R
C1'B C -0.019(3) 0.0591(6) 0.4281(4) 0.033(2) Uani 1 1 d U
H1'B H -0.0817 0.0732 0.4544 0.04 Uiso 1 1 calc R
C2B C 0.317(2) 0.1338(6) 0.4441(4) 0.030(2) Uani 1 1 d U
C6B C 0.170(3) 0.1176(6) 0.3737(4) 0.034(3) Uani 1 1 d U
H6B H 0.0553 0.0969 0.3545 0.041 Uiso 1 1 calc R
C5B C 0.355(2) 0.1597(6) 0.3599(4) 0.031(2) Uani 1 1 d U
H5B H 0.3698 0.1679 0.3319 0.037 Uiso 1 1 calc R
C4B C 0.516(2) 0.1882(5) 0.3910(4) 0.025(2) Uani 1 1 d U
S3'A S 0.1529(8) 0.1510(2) 0.11155(11) 0.0455(10) Uani 1 1 d .
O1'A O -0.1625(19) 0.0593(5) 0.0935(3) 0.042(2) Uani 1 1 d U
O5'A O -0.065(2) 0.0686(5) 0.1803(3) 0.056(3) Uani 1 1 d U
H5'A H -0.1094 0.0636 0.2039 0.084 Uiso 1 1 calc R
O2A O 0.323(3) -0.0045(7) 0.0158(2) 0.076(4) Uani 1 1 d U
N1A N 0.187(2) 0.0066(6) 0.0792(3) 0.043(2) Uani 1 1 d U
N3A N 0.528(3) -0.0612(6) 0.0637(3) 0.042(3) Uani 1 1 d U
H3A H 0.6205 -0.0783 0.0457 0.05 Uiso 1 1 calc R
N4A N 0.745(3) -0.1187(6) 0.1134(4) 0.048(3) Uani 1 1 d U
H4A1 H 0.8371 -0.1335 0.0946 0.057 Uiso 1 1 calc R
H4A2 H 0.7746 -0.1311 0.1388 0.057 Uiso 1 1 calc R
C4'A C -0.173(3) 0.1185(7) 0.1148(4) 0.039(3) Uani 1 1 d U
H4'A H -0.3001 0.1472 0.1002 0.047 Uiso 1 1 calc R
C5'A C -0.237(3) 0.1099(7) 0.1586(4) 0.047(3) Uani 1 1 d U
H5'5 H -0.2333 0.1517 0.1722 0.057 Uiso 1 1 calc R
H5'6 H -0.4101 0.0926 0.1588 0.057 Uiso 1 1 calc R
C2'A C 0.140(3) 0.1214(8) 0.0593(4) 0.052(3) Uani 1 1 d U
H2'5 H 0.0367 0.1492 0.0403 0.062 Uiso 1 1 calc R
H2'6 H 0.3109 0.1167 0.0497 0.062 Uiso 1 1 calc R
C1'A C 0.013(3) 0.0570(8) 0.0646(4) 0.046(3) Uani 1 1 d U
H1'A H -0.0748 0.0438 0.038 0.055 Uiso 1 1 calc R
C2A C 0.349(3) -0.0175(7) 0.0513(4) 0.044(3) Uani 1 1 d U
C6A C 0.218(3) -0.0090(7) 0.1179(4) 0.041(3) Uani 1 1 d U
H6A H 0.1198 0.0108 0.137 0.05 Uiso 1 1 calc R
C5A C 0.398(3) -0.0553(7) 0.1305(5) 0.046(3) Uani 1 1 d U
H5A H 0.4052 -0.0706 0.1576 0.056 Uiso 1 1 calc R
C4A C 0.568(3) -0.0792(7) 0.1039(4) 0.041(3) Uani 1 1 d U
S3'C S 0.3389(7) 0.65254(18) 0.38816(13) 0.0431(9) Uani 1 1 d .
O1'C O 0.6780(18) 0.5636(4) 0.4077(3) 0.035(2) Uani 1 1 d U
O5'C O 0.579(2) 0.5665(5) 0.3191(3) 0.053(3) Uani 1 1 d U
H5'C H 0.636 0.5641 0.2962 0.08 Uiso 1 1 calc R
O2C O 0.169(2) 0.5022(5) 0.4855(3) 0.049(3) Uani 1 1 d U
N1C N 0.292(2) 0.5075(5) 0.4205(3) 0.031(2) Uani 1 1 d U
N3C N -0.037(2) 0.4433(5) 0.4345(4) 0.041(2) Uani 1 1 d U
H3C H -0.1439 0.4287 0.4513 0.049 Uiso 1 1 calc R
N4C N -0.262(2) 0.3828(5) 0.3864(4) 0.048(3) Uani 1 1 d U
H4C1 H -0.3617 0.3696 0.4046 0.058 Uiso 1 1 calc R
H4C2 H -0.2856 0.3694 0.3611 0.058 Uiso 1 1 calc R
C4'C C 0.648(3) 0.6208(7) 0.3856(5) 0.041(3) Uani 1 1 d U
H4'C H 0.7689 0.6521 0.3991 0.049 Uiso 1 1 calc R
C2'C C 0.353(3) 0.6191(7) 0.4388(4) 0.040(3) Uani 1 1 d U
H2'7 H 0.4483 0.6474 0.4584 0.048 Uiso 1 1 calc R
H2'8 H 0.1803 0.6134 0.4475 0.048 Uiso 1 1 calc R
C1'C C 0.481(3) 0.5576(6) 0.4367(4) 0.036(2) Uani 1 1 d U
H1'C H 0.5584 0.5452 0.4641 0.044 Uiso 1 1 calc R
C2C C 0.145(3) 0.4844(6) 0.4514(5) 0.037(3) Uani 1 1 d U
C6C C 0.261(3) 0.4885(6) 0.3824(4) 0.033(3) Uani 1 1 d U
H6C H 0.3742 0.5047 0.3641 0.039 Uiso 1 1 calc R
C5C C 0.084(3) 0.4480(6) 0.3677(4) 0.037(3) Uani 1 1 d U
H5C H 0.0637 0.4366 0.3399 0.045 Uiso 1 1 calc R
C4C C -0.074(3) 0.4230(6) 0.3970(4) 0.035(3) Uani 1 1 d U
O1XA O 1.187(2) 0.3862(6) -0.0088(3) 0.064(3) Uani 1 1 d U
O1YA O 0.912(2) 0.3361(5) -0.0527(3) 0.051(3) Uani 1 1 d U
C1A' C 0.994(3) 0.3539(7) -0.0152(3) 0.046(3) Uani 1 1 d DU
C2A' C 0.860(3) 0.3253(6) 0.0193(3) 0.042(3) Uani 1 1 d DU
C8A' C 0.986(3) 0.3392(7) 0.0579(3) 0.051(3) Uani 1 1 d DU
H8A' H 1.1422 0.3613 0.0591 0.061 Uiso 1 1 calc R
C7A' C 0.891(3) 0.3219(8) 0.0932(3) 0.057(3) Uani 1 1 d DU
H7A' H 0.9778 0.3333 0.1184 0.069 Uiso 1 1 calc R
C6A' C 0.668(3) 0.2879(8) 0.0928(3) 0.053(3) Uani 1 1 d DU
H6A' H 0.5917 0.2788 0.1172 0.063 Uiso 1 1 calc R
C5A' C 0.561(3) 0.2680(7) 0.0564(3) 0.045(3) Uani 1 1 d DU
H5A' H 0.4182 0.2408 0.0562 0.054 Uiso 1 1 calc R
C3A' C 0.649(2) 0.2852(7) 0.0185(3) 0.041(3) Uani 1 1 d DU
C4A' C 0.495(3) 0.2566(7) -0.0164(3) 0.046(3) Uani 1 1 d DU
O4YA O 0.543(2) 0.2737(6) -0.0549(3) 0.066(3) Uani 1 1 d U
H4YA H 0.6709 0.2972 -0.0539 0.099 Uiso 1 1 calc R
O4XA O 0.305(2) 0.2233(6) -0.0111(3) 0.055(3) Uani 1 1 d U
O1XB O -0.186(2) 0.2282(5) 0.4896(3) 0.051(3) Uani 1 1 d U
O1YB O 0.0583(16) 0.2714(5) 0.4472(3) 0.039(2) Uani 1 1 d U
C1B' C -0.005(2) 0.2607(6) 0.4834(4) 0.034(3) Uani 1 1 d DU
C2B' C 0.151(2) 0.2871(5) 0.5194(3) 0.031(2) Uani 1 1 d DU
C8B' C 0.062(3) 0.2705(7) 0.5558(3) 0.047(3) Uani 1 1 d DU
H8B' H -0.0892 0.2466 0.5553 0.056 Uiso 1 1 calc R
C7B' C 0.181(3) 0.2868(7) 0.5926(3) 0.046(3) Uani 1 1 d DU
H7B' H 0.1185 0.2726 0.6171 0.055 Uiso 1 1 calc R
C6B' C 0.398(2) 0.3250(6) 0.5933(3) 0.038(3) Uani 1 1 d DU
H6B' H 0.4813 0.3379 0.6184 0.046 Uiso 1 1 calc R
C5B' C 0.487(2) 0.3435(6) 0.5577(3) 0.036(3) Uani 1 1 d DU
H5B' H 0.6338 0.3694 0.5585 0.044 Uiso 1 1 calc R
C3B' C 0.370(2) 0.3256(5) 0.5197(3) 0.032(2) Uani 1 1 d DU
C4B' C 0.496(3) 0.3515(6) 0.4842(4) 0.039(3) Uani 1 1 d DU
O4YB O 0.4272(19) 0.3371(5) 0.4474(3) 0.052(3) Uani 1 1 d U
H4YB H 0.3103 0.3102 0.4469 0.078 Uiso 1 1 calc R
O4XB O 0.669(2) 0.3906(5) 0.4912(4) 0.059(3) Uani 1 1 d U
O1XC O 0.689(3) 0.8466(6) 0.1932(5) 0.089(4) Uani 1 1 d U
O1YC O 0.673(3) 0.7397(6) 0.2006(3) 0.085(4) Uani 1 1 d U
H1YC H 0.603 0.714 0.2155 0.127 Uiso 1 1 calc R
C1C' C 0.606(3) 0.7978(8) 0.2093(4) 0.063(4) Uani 1 1 d DU
C2C' C 0.428(3) 0.8069(6) 0.2425(4) 0.056(3) Uani 1 1 d DU
C8C' C 0.370(4) 0.8698(6) 0.2490(5) 0.071(4) Uani 1 1 d DU
H8C' H 0.4534 0.902 0.2351 0.085 Uiso 1 1 calc R
C7C' C 0.194(4) 0.8865(8) 0.2752(5) 0.085(4) Uani 1 1 d DU
H7C' H 0.1426 0.9294 0.2772 0.102 Uiso 1 1 calc R
C6C' C 0.089(4) 0.8404(8) 0.2990(6) 0.086(4) Uani 1 1 d DU
H6C' H -0.0159 0.8524 0.3197 0.103 Uiso 1 1 calc R
C5C' C 0.139(3) 0.7776(7) 0.2924(5) 0.078(4) Uani 1 1 d DU
H5C' H 0.06 0.7462 0.3077 0.093 Uiso 1 1 calc R
C3C' C 0.305(3) 0.7586(6) 0.2634(4) 0.059(3) Uani 1 1 d DU
C4C' C 0.353(4) 0.6892(6) 0.2613(5) 0.068(4) Uani 1 1 d DU
O4YC O 0.486(3) 0.6623(7) 0.2386(4) 0.089(4) Uani 1 1 d U
O4XC O 0.230(2) 0.6546(6) 0.2873(4) 0.080(4) Uani 1 1 d U
O4XD O 0.260(3) 0.1536(7) 0.2153(4) 0.082(4) Uani 1 1 d U
O4YD O -0.001(3) 0.1664(7) 0.2634(5) 0.112(5) Uani 1 1 d U
H4YD H -0.0651 0.1974 0.2748 0.168 Uiso 1 1 calc R
C4D' C 0.160(4) 0.1875(6) 0.2372(5) 0.068(4) Uani 1 1 d DU
C3D' C 0.184(3) 0.2583(6) 0.2364(4) 0.063(3) Uani 1 1 d DU
C5D' C 0.352(3) 0.2773(8) 0.2087(5) 0.080(4) Uani 1 1 d DU
H5D' H 0.4244 0.2453 0.193 0.096 Uiso 1 1 calc R
C6D' C 0.422(4) 0.3392(7) 0.2024(5) 0.079(4) Uani 1 1 d DU
H6D' H 0.5498 0.35 0.1851 0.095 Uiso 1 1 calc R
C7D' C 0.292(3) 0.3856(8) 0.2235(5) 0.078(4) Uani 1 1 d DU
H7D' H 0.3223 0.4294 0.2193 0.094 Uiso 1 1 calc R
C8D' C 0.122(3) 0.3673(7) 0.2499(5) 0.068(4) Uani 1 1 d DU
H8D' H 0.0434 0.3996 0.2645 0.082 Uiso 1 1 calc R
C2D' C 0.055(3) 0.3051(6) 0.2571(4) 0.059(3) Uani 1 1 d DU
C1D' C -0.127(3) 0.2977(9) 0.2900(4) 0.067(4) Uani 1 1 d DU
O1YD O -0.205(3) 0.2436(7) 0.2988(4) 0.088(4) Uani 1 1 d U
O1XD O -0.201(3) 0.3433(7) 0.3076(4) 0.100(5) Uani 1 1 d U
O1W O 0.929(2) 0.5386(6) 0.2608(3) 0.074(4) Uani 1 1 d .
H11W H 1.0172 0.5105 0.2742 0.112 Uiso 1 1 d R
H21W H 1.0126 0.5736 0.2616 0.112 Uiso 1 1 d R
O2W O 0.558(4) 0.0411(8) 0.2403(5) 0.132(7) Uani 1 1 d .
H12W H 0.4351 0.0681 0.2386 0.199 Uiso 1 1 d R
H22W H 0.5102 0.0082 0.2265 0.199 Uiso 1 1 d R
C5'C C 0.729(3) 0.6099(9) 0.3441(5) 0.060(4) Uani 1 1 d U
H5'7 H 0.7306 0.6511 0.3299 0.072 Uiso 1 1 calc R
H5'8 H 0.9053 0.5939 0.3468 0.072 Uiso 1 1 calc R

loop_
_atom_site_aniso_label
_atom_site_aniso_U_11
_atom_site_aniso_U_22
_atom_site_aniso_U_33
_atom_site_aniso_U_23
_atom_site_aniso_U_13
_atom_site_aniso_U_12
S3'D 0.055(3) 0.060(3) 0.040(2) 0.008(2) 0.008(2) -0.006(2)
O1'D 0.042(5) 0.051(5) 0.036(4) 0.002(4) 0.009(4) 0.003(5)
O5'D 0.067(8) 0.141(11) 0.063(7) 0.006(8) -0.025(6) 0.044(8)
O2D 0.092(8) 0.071(7) 0.018(4) -0.003(5) 0.001(5) 0.015(7)
N1D 0.065(5) 0.053(5) 0.021(4) 0.003(4) 0.007(4) 0.009(5)
N3D 0.063(6) 0.047(6) 0.013(4) 0.004(4) 0.004(4) 0.009(5)
N4D 0.076(9) 0.060(8) 0.030(5) -0.014(6) 0.019(6) 0.022(7)
C4'D 0.040(6) 0.058(7) 0.031(5) 0.006(5) 0.008(5) -0.002(6)
C5'D 0.052(7) 0.074(8) 0.042(6) 0.006(6) -0.002(6) -0.002(7)
C2'D 0.071(8) 0.056(7) 0.025(5) 0.002(6) 0.011(6) 0.004(7)
C1'D 0.055(6) 0.055(6) 0.025(4) -0.005(5) 0.008(5) 0.004(5)
C2D 0.067(6) 0.053(6) 0.014(4) 0.006(4) 0.002(5) 0.009(6)
C6D 0.070(7) 0.057(6) 0.016(5) -0.001(5) -0.005(5) 0.010(6)
C5D 0.076(7) 0.054(6) 0.016(4) 0.003(5) 0.000(5) 0.012(6)
C4D 0.073(7) 0.044(6) 0.019(4) 0.008(5) 0.007(5) 0.007(6)
S3'B 0.033(2) 0.0284(18) 0.067(2) -0.0049(18) 0.013(2) 0.0031(17)
O1'B 0.025(4) 0.014(4) 0.063(5) 0.000(4) -0.001(4) 0.004(4)
O5'B 0.067(7) 0.090(8) 0.042(5) 0.013(6) 0.013(5) -0.027(6)
O2B 0.034(5) 0.062(7) 0.059(6) 0.013(6) -0.010(5) -0.018(5)
N1B 0.021(4) 0.022(4) 0.040(4) 0.002(4) -0.004(4) 0.004(4)
N3B 0.022(4) 0.015(4) 0.057(5) -0.004(4) -0.004(4) -0.003(4)
N4B 0.034(7) 0.032(6) 0.075(8) -0.016(6) -0.002(6) 0.002(5)
C4'B 0.030(5) 0.021(5) 0.059(6) -0.005(5) 0.001(5) -0.009(5)
C5'B 0.040(7) 0.038(6) 0.067(7) -0.003(6) 0.005(6) -0.017(6)
C2'B 0.040(7) 0.024(6) 0.046(6) 0.015(5) 0.011(6) 0.011(5)
C1'B 0.027(5) 0.022(5) 0.049(5) 0.006(4) -0.002(4) 0.003(4)
C2B 0.019(5) 0.027(5) 0.044(5) 0.008(4) 0.002(5) 0.002(4)
C6B 0.033(5) 0.027(5) 0.043(5) 0.005(5) 0.009(5) 0.003(5)
C5B 0.026(5) 0.025(5) 0.044(5) 0.008(5) 0.010(5) 0.014(4)
C4B 0.020(5) 0.008(4) 0.050(5) -0.001(4) 0.012(5) 0.010(4)
S3'A 0.055(3) 0.047(2) 0.0334(17) -0.0037(18) -0.0016(19) -0.005(2)
O1'A 0.047(5) 0.049(5) 0.031(4) -0.004(4) 0.004(4) 0.002(4)
O5'A 0.077(8) 0.047(6) 0.043(6) 0.004(5) 0.003(6) 0.015(6)
O2A 0.096(9) 0.125(10) 0.010(4) 0.003(5) 0.012(5) 0.014(8)
N1A 0.050(5) 0.052(5) 0.028(4) -0.002(4) 0.006(4) -0.010(5)
N3A 0.058(6) 0.039(5) 0.030(5) -0.001(4) 0.013(5) -0.005(5)
N4A 0.062(8) 0.045(7) 0.037(6) -0.005(6) 0.016(6) -0.008(6)
C4'A 0.050(6) 0.042(6) 0.027(5) -0.002(5) 0.003(5) 0.015(6)
C5'A 0.054(7) 0.051(7) 0.039(6) 0.012(6) 0.009(6) 0.014(6)
C2'A 0.071(8) 0.056(7) 0.028(6) 0.001(6) -0.003(6) -0.014(7)
C1'A 0.051(6) 0.056(6) 0.031(5) 0.001(5) 0.004(5) -0.008(5)
C2A 0.052(6) 0.056(6) 0.025(5) 0.001(5) 0.014(5) -0.007(5)
C6A 0.047(6) 0.051(6) 0.026(5) -0.002(5) 0.011(5) 0.004(5)
C5A 0.057(7) 0.041(6) 0.042(6) 0.009(5) 0.015(6) 0.007(6)
C4A 0.059(7) 0.031(6) 0.036(5) 0.001(5) 0.012(5) 0.001(5)
S3'C 0.032(2) 0.0313(19) 0.066(2) 0.007(2) 0.0032(19) -0.0011(17)
O1'C 0.034(4) 0.023(4) 0.050(4) -0.010(4) 0.016(4) -0.006(4)
O5'C 0.050(6) 0.081(8) 0.031(5) 0.005(5) 0.013(5) -0.022(6)
O2C 0.053(6) 0.045(6) 0.054(6) -0.007(5) 0.022(5) -0.013(5)
N1C 0.028(4) 0.027(4) 0.040(4) -0.002(4) 0.016(4) -0.013(4)
N3C 0.041(5) 0.026(5) 0.060(5) 0.013(5) 0.024(5) 0.005(4)
N4C 0.048(7) 0.032(7) 0.066(8) -0.010(6) 0.020(7) -0.022(6)
C4'C 0.031(6) 0.035(6) 0.058(6) -0.008(5) 0.012(5) -0.009(5)
C2'C 0.039(7) 0.030(6) 0.051(6) -0.017(6) 0.008(6) -0.004(6)
C1'C 0.034(5) 0.020(4) 0.056(5) -0.014(4) 0.011(5) -0.014(4)
C2C 0.039(5) 0.026(5) 0.050(5) 0.002(5) 0.020(5) -0.002(5)
C6C 0.039(5) 0.028(5) 0.033(5) 0.000(5) 0.017(5) -0.008(5)
C5C 0.045(6) 0.029(6) 0.041(5) -0.001(5) 0.019(5) -0.004(5)
C4C 0.039(6) 0.020(5) 0.047(5) 0.006(5) 0.014(5) -0.006(5)
O1XA 0.083(9) 0.073(8) 0.040(6) -0.008(5) 0.028(6) -0.020(7)
O1YA 0.069(7) 0.062(7) 0.021(4) 0.001(5) 0.001(5) -0.001(6)
C1A' 0.062(7) 0.052(7) 0.025(5) -0.002(5) 0.003(6) -0.011(6)
C2A' 0.059(6) 0.047(6) 0.022(4) -0.007(4) 0.013(5) -0.010(5)
C8A' 0.063(7) 0.062(7) 0.030(5) -0.009(5) 0.015(5) -0.019(6)
C7A' 0.074(8) 0.059(7) 0.039(5) -0.004(6) 0.008(6) -0.010(6)
C6A' 0.071(7) 0.057(7) 0.032(5) 0.007(6) 0.013(6) -0.009(6)
C5A' 0.057(7) 0.049(6) 0.032(5) 0.013(5) 0.017(5) -0.005(6)
C3A' 0.057(6) 0.045(6) 0.023(4) 0.005(4) 0.015(5) -0.003(5)
C4A' 0.062(7) 0.054(7) 0.022(5) -0.007(5) 0.014(5) -0.004(6)
O4YA 0.079(8) 0.091(8) 0.027(5) 0.006(5) 0.003(5) -0.025(7)
O4XA 0.061(7) 0.064(7) 0.039(6) 0.002(5) -0.008(6) -0.014(6)
O1XB 0.049(6) 0.049(6) 0.057(6) 0.006(5) 0.009(6) -0.037(5)
O1YB 0.023(5) 0.044(5) 0.049(5) -0.011(5) -0.004(4) -0.004(4)
C1B' 0.021(5) 0.021(5) 0.060(6) 0.008(5) 0.000(5) 0.001(5)
C2B' 0.024(5) 0.010(4) 0.061(5) -0.001(5) 0.002(5) 0.003(4)
C8B' 0.036(6) 0.034(6) 0.069(6) -0.008(6) -0.003(6) -0.004(5)
C7B' 0.046(6) 0.037(6) 0.052(6) -0.016(5) 0.002(6) -0.003(5)
C6B' 0.035(6) 0.026(5) 0.054(6) -0.009(5) -0.004(6) -0.001(5)
C5B' 0.020(5) 0.017(5) 0.071(6) -0.003(5) -0.004(5) 0.001(4)
C3B' 0.019(5) 0.010(4) 0.069(5) -0.001(4) 0.005(5) 0.009(4)
C4B' 0.022(5) 0.020(5) 0.074(7) 0.000(6) 0.011(6) 0.001(5)
O4YB 0.034(6) 0.051(7) 0.073(7) 0.015(6) 0.015(6) -0.018(5)
O4XB 0.049(7) 0.053(7) 0.077(7) 0.000(6) 0.016(6) -0.018(6)
O1XC 0.099(9) 0.058(7) 0.116(9) 0.052(7) 0.049(8) 0.015(7)
O1YC 0.111(10) 0.080(8) 0.069(7) -0.005(7) 0.045(8) 0.019(8)
C1C' 0.089(8) 0.053(7) 0.049(6) 0.005(6) 0.011(6) 0.017(7)
C2C' 0.076(7) 0.053(6) 0.040(5) 0.000(5) 0.010(5) 0.018(6)
C8C' 0.095(8) 0.060(7) 0.056(7) -0.007(6) -0.001(7) 0.017(7)
C7C' 0.099(9) 0.075(8) 0.080(8) -0.015(7) 0.002(7) 0.017(8)
C6C' 0.096(9) 0.079(8) 0.085(8) -0.009(7) 0.026(7) 0.015(8)
C5C' 0.091(8) 0.074(7) 0.072(7) -0.004(7) 0.029(7) 0.004(7)
C3C' 0.085(7) 0.056(6) 0.037(5) 0.005(5) 0.017(5) 0.012(6)
C4C' 0.089(8) 0.066(8) 0.049(7) 0.000(6) 0.010(7) 0.004(7)
O4YC 0.129(10) 0.062(8) 0.085(8) -0.002(6) 0.059(8) 0.011(8)
O4XC 0.079(8) 0.069(8) 0.093(8) 0.028(7) 0.003(7) -0.005(7)
O4XD 0.108(10) 0.084(9) 0.059(7) -0.020(7) 0.034(7) 0.004(8)
O4YD 0.148(12) 0.072(9) 0.123(11) -0.022(8) 0.054(10) -0.018(9)
C4D' 0.089(9) 0.067(8) 0.048(7) 0.014(7) 0.016(7) 0.009(8)
C3D' 0.076(7) 0.076(7) 0.037(5) 0.019(6) 0.006(5) 0.011(7)
C5D' 0.078(8) 0.100(8) 0.062(6) 0.014(7) 0.009(7) 0.004(8)
C6D' 0.089(9) 0.084(8) 0.064(7) 0.014(7) 0.009(7) -0.003(8)
C7D' 0.088(9) 0.081(8) 0.064(7) 0.016(7) -0.004(7) -0.006(7)
C8D' 0.083(8) 0.072(8) 0.048(6) 0.007(6) -0.002(6) 0.011(7)
C2D' 0.073(7) 0.078(7) 0.025(5) 0.009(5) 0.005(5) 0.012(6)
C1D' 0.077(8) 0.089(8) 0.037(6) 0.000(7) 0.013(6) 0.021(8)
O1YD 0.109(10) 0.090(9) 0.069(7) 0.041(7) 0.041(8) 0.013(8)
O1XD 0.131(11) 0.110(10) 0.063(7) -0.042(7) 0.030(8) 0.000(9)
O1W 0.093(10) 0.078(9) 0.057(6) -0.023(6) 0.031(7) -0.004(7)
O2W 0.145(16) 0.100(13) 0.138(13) -0.013(10) -0.071(12) -0.005(12)
C5'C 0.040(7) 0.068(8) 0.074(7) -0.007(7) 0.016(6) -0.007(7)

loop_
_atom_type_symbol
_atom_type_description
_atom_type_scat_dispersion_real
_atom_type_scat_dispersion_imag
_atom_type_scat_source
C C 0.0033 0.0016 'International Tables Vol C Tables 4.2.6.8 and6.1.1.4'
H H 0 0 'International Tables Vol C Tables 4.2.6.8 and 6.1.1.4'
N N 0.0061 0.0033 'International Tables Vol C Tables 4.2.6.8 and 6.1.1.4'
O O 0.0106 0.006 'International Tables Vol C Tables 4.2.6.8 and 6.1.1.4'
S S 0.1246 0.1234 'International Tables Vol C Tables 4.2.6.8 and 6.1.1.4'

loop_
_geom_angle_atom_site_label_1
_geom_angle_atom_site_label_2
_geom_angle_atom_site_label_3
_geom_angle
C4'D S3'D C2'D 83.4(8)
C4'D O1'D C1'D 111.5(11)
C5'D O5'D H5'D 109.5
C2D N1D C6D 117.7(13)
C2D N1D C1'D 116.1(10)
C6D N1D C1'D 126.1(12)
C2D N3D C4D 127.0(12)
C2D N3D H3D 116.5
C4D N3D H3D 116.5
C4D N4D H4D1 120
C4D N4D H4D2 120
H4D1 N4D H4D2 120
O1'D C4'D C5'D 110.1(13)
O1'D C4'D S3'D 108.8(10)
C5'D C4'D S3'D 114.4(11)
O1'D C4'D H4'D 107.8
C5'D C4'D H4'D 107.8
S3'D C4'D H4'D 107.8
C4'D C5'D O5'D 109.1(14)
C4'D C5'D H5'1 109.9
O5'D C5'D H5'1 109.8
C4'D C5'D H5'2 109.9
O5'D C5'D H5'2 109.8
H5'1 C5'D H5'2 108.3
C1'D C2'D S3'D 105.4(10)
C1'D C2'D H2'1 110.7
S3'D C2'D H2'1 110.7
C1'D C2'D H2'2 110.6
S3'D C2'D H2'2 110.6
H2'1 C2'D H2'2 108.8
C2'D C1'D O1'D 108.0(13)
C2'D C1'D N1D 113.3(14)
O1'D C1'D N1D 106.9(10)
C2'D C1'D H1'D 109.6
O1'D C1'D H1'D 109.5
N1D C1'D H1'D 109.5
O2D C2D N3D 121.2(13)
O2D C2D N1D 121.0(14)
N3D C2D N1D 117.8(11)
C5D C6D N1D 123.8(14)
C5D C6D H6D 118.1
N1D C6D H6D 118.1
C6D C5D C4D 122.5(13)
C6D C5D H5D 118.7
C4D C5D H5D 118.7
N4D C4D N3D 120.6(13)
N4D C4D C5D 129.1(13)
N3D C4D C5D 110.3(13)
C2'B S3'B C4'B 91.7(7)
C1'B O1'B C4'B 115.3(9)
C5'B O5'B H5'B 109.4
C6B N1B C2B 123.2(11)
C6B N1B C1'B 121.2(11)
C2B N1B C1'B 115.2(10)
C4B N3B C2B 125.7(12)
C4B N3B H3B 117.2
C2B N3B H3B 117.2
C4B N4B H4B1 120
C4B N4B H4B2 120
H4B1 N4B H4B2 120
C5'B C4'B O1'B 111.3(12)
C5'B C4'B S3'B 114.5(11)
O1'B C4'B S3'B 103.0(8)
C5'B C4'B H4'B 109.3
O1'B C4'B H4'B 109.3
S3'B C4'B H4'B 109.3
O5'B C5'B C4'B 114.3(13)
O5'B C5'B H5'3 108.7
C4'B C5'B H5'3 108.7
O5'B C5'B H5'4 108.7
C4'B C5'B H5'4 108.7
H5'3 C5'B H5'4 107.6
C1'B C2'B S3'B 102.2(9)
C1'B C2'B H2'3 111.3
S3'B C2'B H2'3 111.3
C1'B C2'B H2'4 111.3
S3'B C2'B H2'4 111.3
H2'3 C2'B H2'4 109.2
O1'B C1'B N1B 108.7(10)
O1'B C1'B C2'B 108.6(10)
N1B C1'B C2'B 111.1(11)
O1'B C1'B H1'B 109.4
N1B C1'B H1'B 109.5
C2'B C1'B H1'B 109.4
O2B C2B N1B 121.0(13)
O2B C2B N3B 125.4(13)
N1B C2B N3B 113.5(11)
N1B C6B C5B 121.1(13)
N1B C6B H6B 119.4
C5B C6B H6B 119.5
C4B C5B C6B 114.9(12)
C4B C5B H5B 122.5
C6B C5B H5B 122.5
N4B C4B N3B 119.3(13)
N4B C4B C5B 119.2(13)
N3B C4B C5B 121.5(12)
C2'A S3'A C4'A 88.1(7)
C1'A O1'A C4'A 115.1(11)
C5'A O5'A H5'A 109.4
C6A N1A C2A 120.8(14)
C6A N1A C1'A 121.9(12)
C2A N1A C1'A 116.5(12)
C2A N3A C4A 121.6(13)
C2A N3A H3A 119.2
C4A N3A H3A 119.2
C4A N4A H4A1 120
C4A N4A H4A2 120
H4A1 N4A H4A2 120
O1'A C4'A C5'A 112.6(12)
O1'A C4'A S3'A 102.4(9)
C5'A C4'A S3'A 112.1(11)
O1'A C4'A H4'A 109.8
C5'A C4'A H4'A 109.9
S3'A C4'A H4'A 109.8
O5'A C5'A C4'A 111.8(12)
O5'A C5'A H5'5 109.3
C4'A C5'A H5'5 109.2
O5'A C5'A H5'6 109.3
C4'A C5'A H5'6 109.3
H5'5 C5'A H5'6 107.9
C1'A C2'A S3'A 100.1(9)
C1'A C2'A H2'5 111.8
S3'A C2'A H2'5 111.7
C1'A C2'A H2'6 111.8
S3'A C2'A H2'6 111.7
H2'5 C2'A H2'6 109.5
O1'A C1'A N1A 103.8(11)
O1'A C1'A C2'A 112.0(13)
N1A C1'A C2'A 114.2(13)
O1'A C1'A H1'A 108.9
N1A C1'A H1'A 108.9
C2'A C1'A H1'A 108.9
O2A C2A N3A 118.1(15)
O2A C2A N1A 122.1(16)
N3A C2A N1A 119.6(12)
N1A C6A C5A 119.3(13)
N1A C6A H6A 120.3
C5A C6A H6A 120.4
C4A C5A C6A 121.4(13)
C4A C5A H5A 119.3
C6A C5A H5A 119.3
N4A C4A N3A 117.9(14)
N4A C4A C5A 125.3(13)
N3A C4A C5A 116.6(15)
C4'C S3'C C2'C 86.0(7)
C4'C O1'C C1'C 110.6(10)
C5'C O5'C H5'C 109.5
C6C N1C C2C 123.5(12)
C6C N1C C1'C 124.8(10)
C2C N1C C1'C 111.7(11)
C4C N3C C2C 129.2(12)
C4C N3C H3C 115.4
C2C N3C H3C 115.4
C4C N4C H4C1 120
C4C N4C H4C2 120
H4C1 N4C H4C2 120
O1'C C4'C C5'C 108.3(12)
O1'C C4'C S3'C 111.2(9)
C5'C C4'C S3'C 116.1(12)
O1'C C4'C H4'C 107
C5'C C4'C H4'C 106.9
S3'C C4'C H4'C 106.9
C1'C C2'C S3'C 106.5(9)
C1'C C2'C H2'7 110.4
S3'C C2'C H2'7 110.4
C1'C C2'C H2'8 110.4
S3'C C2'C H2'8 110.4
H2'7 C2'C H2'8 108.6
C2'C C1'C O1'C 108.0(11)
C2'C C1'C N1C 109.6(11)
O1'C C1'C N1C 108.3(10)
C2'C C1'C H1'C 110.3
O1'C C1'C H1'C 110.3
N1C C1'C H1'C 110.3
O2C C2C N3C 126.8(14)
O2C C2C N1C 123.6(14)
N3C C2C N1C 109.4(12)
N1C C6C C5C 124.7(12)
N1C C6C H6C 117.7
C5C C6C H6C 117.6
C6C C5C C4C 115.3(12)
C6C C5C H5C 122.3
C4C C5C H5C 122.4
N3C C4C N4C 120.4(13)
N3C C4C C5C 117.9(13)
N4C C4C C5C 121.6(13)
O1XA C1A' O1YA 121.2(11)
O1XA C1A' C2A' 121.7(11)
O1YA C1A' C2A' 116.6(11)
C3A' C2A' C8A' 117.2(9)
C3A' C2A' C1A' 130.4(9)
C8A' C2A' C1A' 112.2(9)
C7A' C8A' C2A' 122.4(11)
C7A' C8A' H8A' 118.8
C2A' C8A' H8A' 118.8
C8A' C7A' C6A' 120.5(11)
C8A' C7A' H7A' 119.8
C6A' C7A' H7A' 119.7
C5A' C6A' C7A' 117.8(11)
C5A' C6A' H6A' 121.1
C7A' C6A' H6A' 121.1
C6A' C5A' C3A' 124.1(10)
C6A' C5A' H5A' 118
C3A' C5A' H5A' 118
C2A' C3A' C5A' 117.3(9)
C2A' C3A' C4A' 130.5(9)
C5A' C3A' C4A' 112.3(10)
O4XA C4A' O4YA 119.5(11)
O4XA C4A' C3A' 121.2(11)
O4YA C4A' C3A' 118.7(11)
C4A' O4YA H4YA 109.5
O1XB C1B' O1YB 121.6(11)
O1XB C1B' C2B' 118.1(12)
O1YB C1B' C2B' 120.2(10)
C8B' C2B' C3B' 118.7(9)
C8B' C2B' C1B' 113.1(9)
C3B' C2B' C1B' 128.1(10)
C7B' C8B' C2B' 123.2(11)
C7B' C8B' H8B' 118.4
C2B' C8B' H8B' 118.4
C8B' C7B' C6B' 118.4(11)
C8B' C7B' H7B' 120.8
C6B' C7B' H7B' 120.8
C5B' C6B' C7B' 119.6(10)
C5B' C6B' H6B' 120.2
C7B' C6B' H6B' 120.2
C6B' C5B' C3B' 122.2(10)
C6B' C5B' H5B' 118.9
C3B' C5B' H5B' 118.9
C5B' C3B' C2B' 117.7(9)
C5B' C3B' C4B' 113.9(10)
C2B' C3B' C4B' 128.4(10)
O4XB C4B' O4YB 119.1(11)
O4XB C4B' C3B' 117.8(12)
O4YB C4B' C3B' 123.1(11)
C4B' O4YB H4YB 109.5
C1C' O1YC H1YC 109.4
O1XC C1C' O1YC 124.2(13)
O1XC C1C' C2C' 117.7(13)
O1YC C1C' C2C' 118.1(12)
C8C' C2C' C3C' 119.7(10)
C8C' C2C' C1C' 113.1(11)
C3C' C2C' C1C' 127.0(10)
C7C' C8C' C2C' 121.0(12)
C7C' C8C' H8C' 119.5
C2C' C8C' H8C' 119.5
C8C' C7C' C6C' 120.1(13)
C8C' C7C' H7C' 120
C6C' C7C' H7C' 119.9
C5C' C6C' C7C' 119.6(13)
C5C' C6C' H6C' 120.2
C7C' C6C' H6C' 120.2
C6C' C5C' C3C' 121.4(12)
C6C' C5C' H5C' 119.3
C3C' C5C' H5C' 119.3
C5C' C3C' C2C' 117.7(10)
C5C' C3C' C4C' 115.5(11)
C2C' C3C' C4C' 126.4(11)
O4YC C4C' O4XC 118.8(14)
O4YC C4C' C3C' 126.9(15)
O4XC C4C' C3C' 114.3(14)
C4D' O4YD H4YD 109.5
O4XD C4D' O4YD 122.8(15)
O4XD C4D' C3D' 123.3(15)
O4YD C4D' C3D' 113.8(14)
C5D' C3D' C2D' 118.8(11)
C5D' C3D' C4D' 111.2(11)
C2D' C3D' C4D' 129.9(11)
C6D' C5D' C3D' 124.7(13)
C6D' C5D' H5D' 117.7
C3D' C5D' H5D' 117.7
C5D' C6D' C7D' 115.6(13)
C5D' C6D' H6D' 122.2
C7D' C6D' H6D' 122.2
C8D' C7D' C6D' 119.7(13)
C8D' C7D' H7D' 120.1
C6D' C7D' H7D' 120.1
C7D' C8D' C2D' 125.0(12)
C7D' C8D' H8D' 117.5
C2D' C8D' H8D' 117.5
C8D' C2D' C3D' 115.9(10)
C8D' C2D' C1D' 114.1(12)
C3D' C2D' C1D' 129.6(12)
O1XD C1D' O1YD 118.8(14)
O1XD C1D' C2D' 121.0(16)
O1YD C1D' C2D' 120.2(14)
H11W O1W H21W 108.4
H12W O2W H22W 108.3
O5'C C5'C C4'C 116.1(13)
O5'C C5'C H5'7 108.3
C4'C C5'C H5'7 108.3
O5'C C5'C H5'8 108.2
C4'C C5'C H5'8 108.2
H5'7 C5'C H5'8 107.4

loop_
_geom_bond_atom_site_label_1
_geom_bond_atom_site_label_2
_geom_bond_distance
S3'D C4'D 1.776(16)
S3'D C2'D 1.851(13)
O1'D C4'D 1.416(17)
O1'D C1'D 1.445(18)
O5'D C5'D 1.53(2)
O5'D H5'D 0.84
O2D C2D 1.270(14)
N1D C2D 1.371(17)
N1D C6D 1.411(16)
N1D C1'D 1.496(18)
N3D C2D 1.309(18)
N3D C4D 1.421(16)
N3D H3D 0.88
N4D C4D 1.31(2)
N4D H4D1 0.88
N4D H4D2 0.88
C4'D C5'D 1.46(2)
C4'D H4'D 1
C5'D H5'1 0.99
C5'D H5'2 0.99
C2'D C1'D 1.42(2)
C2'D H2'1 0.99
C2'D H2'2 0.99
C1'D H1'D 1
C6D C5D 1.23(2)
C6D H6D 0.95
C5D C4D 1.46(2)
C5D H5D 0.95
S3'B C2'B 1.773(14)
S3'B C4'B 1.849(15)
O1'B C1'B 1.414(16)
O1'B C4'B 1.521(15)
O5'B C5'B 1.359(17)
O5'B H5'B 0.84
O2B C2B 1.152(15)
N1B C6B 1.360(16)
N1B C2B 1.389(16)
N1B C1'B 1.466(16)
N3B C4B 1.297(16)
N3B C2B 1.412(16)
N3B H3B 0.88
N4B C4B 1.256(16)
N4B H4B1 0.88
N4B H4B2 0.88
C4'B C5'B 1.41(2)
C4'B H4'B 1
C5'B H5'3 0.99
C5'B H5'4 0.99
C2'B C1'B 1.624(18)
C2'B H2'3 0.99
C2'B H2'4 0.99
C1'B H1'B 1
C6B C5B 1.430(18)
C6B H6B 0.95
C5B C4B 1.416(18)
C5B H5B 0.95
S3'A C2'A 1.834(14)
S3'A C4'A 1.875(16)
O1'A C1'A 1.388(17)
O1'A C4'A 1.439(17)
O5'A C5'A 1.413(17)
O5'A H5'A 0.84
O2A C2A 1.202(16)
N1A C6A 1.315(16)
N1A C2A 1.408(18)
N1A C1'A 1.47(2)
N3A C2A 1.364(19)
N3A C4A 1.381(18)
N3A H3A 0.88
N4A C4A 1.28(2)
N4A H4A1 0.88
N4A H4A2 0.88
C4'A C5'A 1.523(18)
C4'A H4'A 1
C5'A H5'5 0.99
C5'A H5'6 0.99
C2'A C1'A 1.53(2)
C2'A H2'5 0.99
C2'A H2'6 0.99
C1'A H1'A 1
C6A C5A 1.41(2)
C6A H6A 0.95
C5A C4A 1.40(2)
C5A H5A 0.95
S3'C C4'C 1.782(15)
S3'C C2'C 1.812(15)
O1'C C4'C 1.413(18)
O1'C C1'C 1.482(16)
O5'C C5'C 1.432(19)
O5'C H5'C 0.84
O2C C2C 1.187(16)
N1C C6C 1.320(15)
N1C C2C 1.419(17)
N1C C1'C 1.525(16)
N3C C4C 1.312(18)
N3C C2C 1.385(19)
N3C H3C 0.88
N4C C4C 1.334(18)
N4C H4C1 0.88
N4C H4C2 0.88
C4'C C5'C 1.49(2)
C4'C H4'C 1
C2'C C1'C 1.469(19)
C2'C H2'7 0.99
C2'C H2'8 0.99
C1'C H1'C 1
C6C C5C 1.333(18)
C6C H6C 0.95
C5C C4C 1.431(18)
C5C H5C 0.95
O1XA C1A' 1.234(17)
O1YA C1A' 1.334(15)
C1A' C2A' 1.516(11)
C2A' C3A' 1.402(11)
C2A' C8A' 1.424(11)
C8A' C7A' 1.360(11)
C8A' H8A' 0.95
C7A' C6A' 1.384(13)
C7A' H7A' 0.95
C6A' C5A' 1.353(11)
C6A' H6A' 0.95
C5A' C3A' 1.422(10)
C5A' H5A' 0.95
C3A' C4A' 1.487(11)
C4A' O4XA 1.254(17)
C4A' O4YA 1.365(15)
O4YA H4YA 0.84
O1XB C1B' 1.213(16)
O1YB C1B' 1.289(15)
C1B' C2B' 1.502(11)
C2B' C8B' 1.371(11)
C2B' C3B' 1.415(11)
C8B' C7B' 1.369(11)
C8B' H8B' 0.95
C7B' C6B' 1.403(12)
C7B' H7B' 0.95
C6B' C5B' 1.362(11)
C6B' H6B' 0.95
C5B' C3B' 1.407(11)
C5B' H5B' 0.95
C3B' C4B' 1.504(11)
C4B' O4XB 1.241(16)
C4B' O4YB 1.277(16)
O4YB H4YB 0.84
O1XC C1C' 1.255(18)
O1YC C1C' 1.315(18)
O1YC H1YC 0.84
C1C' C2C' 1.519(12)
C2C' C8C' 1.385(12)
C2C' C3C' 1.421(12)
C8C' C7C' 1.373(13)
C8C' H8C' 0.95
C7C' C6C' 1.394(14)
C7C' H7C' 0.95
C6C' C5C' 1.373(12)
C6C' H6C' 0.95
C5C' C3C' 1.412(12)
C5C' H5C' 0.95
C3C' C4C' 1.489(12)
C4C' O4YC 1.214(19)
C4C' O4XC 1.34(2)
O4XD C4D' 1.175(19)
O4YD C4D' 1.34(2)
O4YD H4YD 0.84
C4D' C3D' 1.500(12)
C3D' C5D' 1.388(12)
C3D' C2D' 1.413(12)
C5D' C6D' 1.379(13)
C5D' H5D' 0.95
C6D' C7D' 1.418(14)
C6D' H6D' 0.95
C7D' C8D' 1.359(12)
C7D' H7D' 0.95
C8D' C2D' 1.385(12)
C8D' H8D' 0.95
C2D' C1D' 1.519(12)
C1D' O1XD 1.208(19)
C1D' O1YD 1.26(2)
O1W H11W 0.8584
O1W H21W 0.8617
O2W H12W 0.8641
O2W H22W 0.8554
C5'C H5'7 0.99
C5'C H5'8 0.99
